data_4120967
loop_
_publ_author_name
'Jianfeng Li'
'Bruce C. Noll'
'Allen G. Oliver'
'Charles E. Schulz'
'W. Robert Scheidt'

_publ_section_title
;
 Correlated Ligand Dynamics in Oxyiron Picket Fence Porphyrins: Structural
 and M\"ossbauer Investigations
;
_journal_name_full 'Journal of the American Chemical Society'
_journal_page_first 15627
_journal_page_last 15641
_journal_paper_doi 10.1021/ja408431z
_journal_volume 135
_journal_year 2013
_chemical_formula_moiety 'C68 H70 Fe N10 O6, C2.88 H2.4 Cl0.48, C1.12 H1.68 N0.56 '
_chemical_formula_sum 'C72 H74.08 Cl0.48 Fe N10.56 O6'
_chemical_formula_weight 1256.23
_chemical_name_common '[Fe(TpivPP)(1-MeIm)(O2)]1-MeIm, 0.48(PhCl), 0.28(1-MeIm)'
_chemical_name_systematic
; 
 ? 
;
_space_group_IT_number 15
_space_group_name_Hall '-C 2yc'
_symmetry_cell_setting monoclinic
_symmetry_space_group_name_Hall '-C 2yc'
_symmetry_space_group_name_H-M 'C 1 2/c 1'
_atom_sites_solution_hydrogens geom
_atom_sites_solution_primary direct
_atom_sites_solution_secondary difmap
_audit_creation_method SHELXL-97
_cell_angle_alpha 90.00
_cell_angle_beta 91.074(2)
_cell_angle_gamma 90.00
_cell_formula_units_Z 4
_cell_length_a 18.537(2)
_cell_length_b 19.176(2)
_cell_length_c 18.280(2)
_cell_measurement_reflns_used 4475
_cell_measurement_temperature 100(2)
_cell_measurement_theta_max 24.4990
_cell_measurement_theta_min 2.9281
_cell_volume 6496.8(12)
_computing_cell_refinement 'Bruker SAINT v7.34A'
_computing_data_collection 'Bruker APEX2 v2.1-4'
_computing_data_reduction 'Bruker SAINT v7.34A'
_computing_molecular_graphics 'Bruker SHELXTL v6.14'
_computing_publication_material 'Bruker SHELXTL v6.14'
_computing_structure_refinement 'Bruker SHELXTL v6.14'
_computing_structure_solution 'Bruker SHELXTL v6.14'
_diffrn_ambient_temperature 100(2)
_diffrn_detector_area_resol_mean 8.33
_diffrn_measured_fraction_theta_full 0.982
_diffrn_measured_fraction_theta_max 0.982
_diffrn_measurement_device_type 'Bruker APEXII'
_diffrn_measurement_method '\w scans'
_diffrn_radiation_monochromator 'Si-<111> channel cut crystal'
_diffrn_radiation_source synchrotron
_diffrn_radiation_type synchrotron
_diffrn_radiation_wavelength 0.77490
_diffrn_reflns_av_R_equivalents 0.0953
_diffrn_reflns_av_sigmaI/netI 0.0919
_diffrn_reflns_limit_h_max 23
_diffrn_reflns_limit_h_min -23
_diffrn_reflns_limit_k_max 23
_diffrn_reflns_limit_k_min -24
_diffrn_reflns_limit_l_max 22
_diffrn_reflns_limit_l_min -22
_diffrn_reflns_number 35808
_diffrn_reflns_theta_full 29.22
_diffrn_reflns_theta_max 29.22
_diffrn_reflns_theta_min 2.43
_exptl_absorpt_coefficient_mu 0.313
_exptl_absorpt_correction_T_max 0.9574
_exptl_absorpt_correction_T_min 0.9091
_exptl_absorpt_correction_type multi-scan
_exptl_absorpt_process_details 'Sheldrick, G. M. (2008) SADABS. University of G\"ottingen, Germany.'
_exptl_crystal_colour black
_exptl_crystal_density_diffrn 1.280
_exptl_crystal_description block
_exptl_crystal_F_000 2632
_exptl_crystal_size_max 0.31
_exptl_crystal_size_mid 0.17
_exptl_crystal_size_min 0.14
_refine_diff_density_max 0.862
_refine_diff_density_min -0.572
_refine_diff_density_rms 0.071
_refine_ls_extinction_method none
_refine_ls_goodness_of_fit_ref 1.033
_refine_ls_hydrogen_treatment constr
_refine_ls_matrix_type full
_refine_ls_number_parameters 537
_refine_ls_number_reflns 6692
_refine_ls_number_restraints 46
_refine_ls_restrained_S_all 1.049
_refine_ls_R_factor_all 0.1012
_refine_ls_R_factor_gt 0.0714
_refine_ls_shift/su_max 0.001
_refine_ls_shift/su_mean 0.000
_refine_ls_structure_factor_coef Fsqd
_refine_ls_weighting_details 'calc w=1/[\s^2^(Fo^2^)+(0.0972P)^2^+10.8834P] where P=(Fo^2^+2Fc^2^)/3'
_refine_ls_weighting_scheme calc
_refine_ls_wR_factor_gt 0.1928
_refine_ls_wR_factor_ref 0.2192
_reflns_number_gt 4691
_reflns_number_total 6692
_reflns_threshold_expression >2sigma(I)
_cod_data_source_file ja408431z_si_004_1.cif
_cod_data_source_block FeTpivPP1-MeImO2-100
_cod_original_cell_volume 6496.7(12)
_cod_database_code 4120967

loop_
_symmetry_equiv_pos_as_xyz
'x, y, z'
'-x, y, -z+1/2'
'x+1/2, y+1/2, z'
'-x+1/2, y+1/2, -z+1/2'
'-x, -y, -z'
'x, -y, z-1/2'
'-x+1/2, -y+1/2, -z'
'x+1/2, -y+1/2, z-1/2'

loop_
_atom_site_label
_atom_site_type_symbol
_atom_site_fract_x
_atom_site_fract_y
_atom_site_fract_z
_atom_site_U_iso_or_equiv
_atom_site_adp_type
_atom_site_occupancy
_atom_site_symmetry_multiplicity
_atom_site_calc_flag
_atom_site_refinement_flags
_atom_site_disorder_assembly
_atom_site_disorder_group
Fe1 Fe 0.5000 0.86253(3) 0.7500 0.0360(2) Uani 1 2 d S . .
O1 O 0.5000 0.7653(2) 0.7500 0.0511(9) Uani 1 2 d S . .
O2A O 0.5477(6) 0.7288(5) 0.7721(6) 0.081(3) Uani 0.34 1 d PU . .
O2B O 0.5153(12) 0.7291(11) 0.7031(13) 0.081(5) Uani 0.16 1 d PU . .
O4A O 0.8317(6) 0.6498(8) 0.8658(6) 0.069(3) Uani 0.50 1 d P A 1
O4B O 0.8140(5) 0.6447(6) 0.8908(5) 0.050(2) Uani 0.50 1 d P A 2
N1 N 0.59729(15) 0.86283(14) 0.70603(14) 0.0395(6) Uani 1 1 d . D .
N2 N 0.54542(15) 0.86330(13) 0.84975(14) 0.0375(6) Uani 1 1 d . D .
N5 N 0.6090(3) 0.7514(2) 0.50013(17) 0.0645(10) Uani 1 1 d D . .
H5 H 0.5986 0.7562 0.5467 0.077 Uiso 1 1 calc R B 1
N6 N 0.73797(16) 0.73006(15) 0.86999(18) 0.0516(8) Uani 1 1 d . A .
H6A H 0.6910 0.7368 0.8674 0.062 Uiso 1 1 calc R . .
C(A1 C 0.61326(19) 0.86593(19) 0.63254(18) 0.0447(8) Uani 1 1 d . . .
C(A2 C 0.66328(18) 0.85791(17) 0.74184(18) 0.0403(7) Uani 1 1 d . . .
C(A3 C 0.61800(18) 0.85897(16) 0.86698(18) 0.0386(7) Uani 1 1 d . . .
C(A4 C 0.51086(19) 0.86758(17) 0.91573(18) 0.0420(8) Uani 1 1 d . . .
C(B1 C 0.6901(2) 0.8622(2) 0.6231(2) 0.0517(9) Uani 1 1 d . D .
H(B1 H 0.7145 0.8635 0.5778 0.062 Uiso 1 1 calc R . .
C(B2 C 0.7212(2) 0.8566(2) 0.6901(2) 0.0497(9) Uani 1 1 d . D .
H(B2 H 0.7713 0.8526 0.7011 0.060 Uiso 1 1 calc R . .
C(B3 C 0.62871(19) 0.86011(17) 0.94536(18) 0.0422(8) Uani 1 1 d . D .
H(B3 H 0.6736 0.8573 0.9711 0.051 Uiso 1 1 calc R . .
C(B4 C 0.5632(2) 0.86586(18) 0.97512(18) 0.0446(8) Uani 1 1 d . D .
H(B4 H 0.5532 0.8683 1.0258 0.054 Uiso 1 1 calc R . .
C(M1 C 0.56298(19) 0.87054(18) 0.57495(18) 0.0441(8) Uani 1 1 d . . .
C(M2 C 0.67368(18) 0.85570(16) 0.81704(17) 0.0374(7) Uani 1 1 d . D .
C5 C 0.59099(19) 0.8750(2) 0.49838(18) 0.0473(9) Uani 1 1 d . . .
C6 C 0.6140(2) 0.8160(2) 0.46194(18) 0.0489(9) Uani 1 1 d . C .
C7 C 0.6409(2) 0.8213(2) 0.3916(2) 0.0566(10) Uani 1 1 d . . .
H7 H 0.6573 0.7808 0.3671 0.068 Uiso 1 1 calc R C .
C8 C 0.6439(2) 0.8857(3) 0.3574(2) 0.0594(11) Uani 1 1 d . C .
H8 H 0.6619 0.8893 0.3093 0.071 Uiso 1 1 calc R . .
C9 C 0.6208(2) 0.9445(2) 0.3932(2) 0.0587(11) Uani 1 1 d . . .
H9 H 0.6228 0.9887 0.3697 0.070 Uiso 1 1 calc R C .
C10 C 0.5948(2) 0.9395(2) 0.4634(2) 0.0544(9) Uani 1 1 d . C .
H10 H 0.5793 0.9803 0.4880 0.065 Uiso 1 1 calc R . .
O3A O 0.6308(3) 0.6663(2) 0.4152(2) 0.0637(15) Uani 0.680(8) 1 d P C 1
C11A C 0.6174(3) 0.6814(3) 0.4782(3) 0.0440(14) Uani 0.680(8) 1 d P C 1
O3B O 0.7066(10) 0.7219(10) 0.4825(12) 0.082(7) Uani 0.171(8) 1 d PU C 2
C11B C 0.6505(11) 0.7128(12) 0.5070(10) 0.037(5) Uani 0.171(8) 1 d PD C 2
O3C O 0.5196(10) 0.7255(10) 0.4963(11) 0.057(7) Uani 0.139(8) 1 d P C 3
C11C C 0.5759(19) 0.7057(17) 0.5103(19) 0.063(9) Uani 0.139(8) 1 d PD C 3
C12A C 0.6079(2) 0.6287(3) 0.5411(3) 0.0608(19) Uani 0.771(11) 1 d PG C 1
C13A C 0.6815(2) 0.5958(5) 0.5486(6) 0.098(4) Uani 0.771(11) 1 d PG C 1
H13A H 0.6813 0.5616 0.5884 0.147 Uiso 0.771(11) 1 calc PR C 1
H13B H 0.7174 0.6320 0.5596 0.147 Uiso 0.771(11) 1 calc PR C 1
H13C H 0.6935 0.5725 0.5027 0.147 Uiso 0.771(11) 1 calc PR C 1
C14A C 0.5542(2) 0.5749(3) 0.5146(3) 0.079(2) Uani 0.771(11) 1 d PG C 1
H14A H 0.5666 0.5599 0.4651 0.118 Uiso 0.771(11) 1 calc PR C 1
H14B H 0.5057 0.5952 0.5137 0.118 Uiso 0.771(11) 1 calc PR C 1
H14C H 0.5555 0.5346 0.5476 0.118 Uiso 0.771(11) 1 calc PR C 1
C15A C 0.5852(5) 0.6564(3) 0.6143(3) 0.107(4) Uani 0.771(11) 1 d PG C 1
H15A H 0.5353 0.6730 0.6107 0.160 Uiso 0.771(11) 1 calc PR C 1
H15B H 0.6169 0.6950 0.6290 0.160 Uiso 0.771(11) 1 calc PR C 1
H15C H 0.5887 0.6191 0.6509 0.160 Uiso 0.771(11) 1 calc PR C 1
C12B C 0.6322(10) 0.6518(11) 0.5541(8) 0.085(10) Uani 0.229(11) 1 d PG C 2
C13B C 0.6806(12) 0.5928(17) 0.5312(16) 0.119(14) Uani 0.229(11) 1 d PGU C 2
H13D H 0.6541 0.5621 0.4973 0.178 Uiso 0.229(11) 1 calc PR C 2
H13E H 0.6961 0.5662 0.5745 0.178 Uiso 0.229(11) 1 calc PR C 2
H13F H 0.7230 0.6118 0.5070 0.178 Uiso 0.229(11) 1 calc PR C 2
C14B C 0.5546(9) 0.6289(13) 0.5480(14) 0.098(11) Uani 0.229(11) 1 d PG C 2
H14D H 0.5230 0.6686 0.5580 0.147 Uiso 0.229(11) 1 calc PR C 2
H14E H 0.5458 0.5917 0.5835 0.147 Uiso 0.229(11) 1 calc PR C 2
H14F H 0.5445 0.6114 0.4985 0.147 Uiso 0.229(11) 1 calc PR C 2
C15B C 0.6498(12) 0.6716(12) 0.6322(9) 0.086(8) Uani 0.229(11) 1 d PGU C 2
H15D H 0.6917 0.7028 0.6335 0.130 Uiso 0.229(11) 1 calc PR C 2
H15E H 0.6608 0.6295 0.6607 0.130 Uiso 0.229(11) 1 calc PR C 2
H15F H 0.6084 0.6955 0.6533 0.130 Uiso 0.229(11) 1 calc PR C 2
C16 C 0.74978(18) 0.85300(17) 0.84641(17) 0.0394(7) Uani 1 1 d . . .
C17 C 0.78090(19) 0.79078(19) 0.87220(19) 0.0447(8) Uani 1 1 d . A .
C18 C 0.8512(2) 0.7903(2) 0.8991(2) 0.0558(10) Uani 1 1 d . . .
H18 H 0.8718 0.7486 0.9181 0.067 Uiso 1 1 calc R D .
C19 C 0.8913(2) 0.8516(2) 0.8980(2) 0.0608(11) Uani 1 1 d . D .
H19 H 0.9398 0.8512 0.9158 0.073 Uiso 1 1 calc R . .
C20 C 0.8623(2) 0.9124(2) 0.8719(2) 0.0549(10) Uani 1 1 d . . .
H20 H 0.8905 0.9537 0.8709 0.066 Uiso 1 1 calc R D .
C21 C 0.7917(2) 0.91312(19) 0.84708(19) 0.0475(8) Uani 1 1 d . D .
H21 H 0.7711 0.9557 0.8300 0.057 Uiso 1 1 calc R . .
C22 C 0.7599(2) 0.6626(2) 0.8713(2) 0.0525(9) Uani 1 1 d . . .
N3 N 0.5046(6) 0.96944(14) 0.7418(6) 0.0352(16) Uani 0.50 1 d PGU D -1
C1 C 0.4695(4) 1.0135(2) 0.7839(4) 0.042(2) Uani 0.50 1 d PG D -1
H1A H 0.4345 1.0000 0.8185 0.051 Uiso 0.50 1 calc PR D -1
N4 N 0.4894(2) 1.07973(15) 0.7716(3) 0.043(2) Uani 0.50 1 d PG D -1
C2 C 0.5402(2) 1.0783(2) 0.7186(4) 0.042(2) Uani 0.50 1 d PG D -1
H2A H 0.5644 1.1172 0.6984 0.050 Uiso 0.50 1 calc PR D -1
C3 C 0.5494(4) 1.0097(3) 0.7003(5) 0.041(2) Uani 0.50 1 d PG D -1
H3A H 0.5816 0.9927 0.6646 0.049 Uiso 0.50 1 calc PR D -1
C4 C 0.4582(3) 1.1413(3) 0.8045(4) 0.0469(16) Uani 0.50 1 d PG D -1
H4A H 0.4231 1.1272 0.8411 0.070 Uiso 0.50 1 calc PR D -1
H4B H 0.4340 1.1694 0.7666 0.070 Uiso 0.50 1 calc PR D -1
H4C H 0.4965 1.1690 0.8282 0.070 Uiso 0.50 1 calc PR D -1
C23A C 0.6993(3) 0.6076(2) 0.8663(2) 0.056(2) Uani 0.735(9) 1 d PG A 1
C24A C 0.7116(3) 0.5696(3) 0.7955(3) 0.069(2) Uani 0.735(9) 1 d PG A 1
H24A H 0.6757 0.5324 0.7896 0.103 Uiso 0.735(9) 1 calc PR A 1
H24B H 0.7601 0.5492 0.7963 0.103 Uiso 0.735(9) 1 calc PR A 1
H24C H 0.7069 0.6024 0.7546 0.103 Uiso 0.735(9) 1 calc PR A 1
C25A C 0.6237(3) 0.6365(3) 0.8664(5) 0.111(4) Uani 0.735(9) 1 d PG A 1
H25A H 0.6158 0.6613 0.9124 0.166 Uiso 0.735(9) 1 calc PR A 1
H25B H 0.5890 0.5982 0.8614 0.166 Uiso 0.735(9) 1 calc PR A 1
H25C H 0.6173 0.6689 0.8253 0.166 Uiso 0.735(9) 1 calc PR A 1
C26A C 0.7092(5) 0.5578(4) 0.9295(3) 0.136(4) Uani 0.735(9) 1 d PGU A 1
H26A H 0.6944 0.5805 0.9748 0.204 Uiso 0.735(9) 1 calc PR A 1
H26B H 0.7601 0.5443 0.9338 0.204 Uiso 0.735(9) 1 calc PR A 1
H26C H 0.6796 0.5162 0.9209 0.204 Uiso 0.735(9) 1 calc PR A 1
C23B C 0.7094(7) 0.6064(5) 0.8482(6) 0.054(6) Uani 0.265(9) 1 d PG A 2
C24B C 0.6785(9) 0.6176(9) 0.7723(6) 0.066(5) Uani 0.265(9) 1 d PG A 2
H24D H 0.6362 0.5876 0.7648 0.098 Uiso 0.265(9) 1 calc PR A 2
H24E H 0.7150 0.6059 0.7361 0.098 Uiso 0.265(9) 1 calc PR A 2
H24F H 0.6642 0.6665 0.7664 0.098 Uiso 0.265(9) 1 calc PR A 2
C25B C 0.6496(12) 0.6099(10) 0.9029(8) 0.082(7) Uani 0.265(9) 1 d PG A 2
H25D H 0.6133 0.5744 0.8911 0.122 Uiso 0.265(9) 1 calc PR A 2
H25E H 0.6272 0.6562 0.9010 0.122 Uiso 0.265(9) 1 calc PR A 2
H25F H 0.6695 0.6015 0.9521 0.122 Uiso 0.265(9) 1 calc PR A 2
C26B C 0.7450(10) 0.5358(8) 0.8524(10) 0.092(7) Uani 0.265(9) 1 d PG A 2
H26D H 0.7765 0.5337 0.8961 0.137 Uiso 0.265(9) 1 calc PR A 2
H26E H 0.7738 0.5284 0.8087 0.137 Uiso 0.265(9) 1 calc PR A 2
H26F H 0.7080 0.4996 0.8553 0.137 Uiso 0.265(9) 1 calc PR A 2
Cl1 Cl 0.5000 0.5188(2) 0.7500 0.0803(11) Uiso 0.48 2 d SP . 1
C1S C 0.4890(5) 0.4311(4) 0.7410(6) 0.041(3) Uiso 0.24 1 d PG . 1
C2S C 0.5362(5) 0.3839(5) 0.7743(5) 0.035(3) Uiso 0.24 1 d PGU . 1
C3S C 0.5327(5) 0.3136(4) 0.7561(6) 0.055(4) Uiso 0.24 1 d PG . 1
C4S C 0.4819(6) 0.2904(4) 0.7048(6) 0.083(6) Uiso 0.24 1 d PG . 1
C5S C 0.4347(5) 0.3376(5) 0.6715(5) 0.047(3) Uiso 0.24 1 d PG . 1
C6S C 0.4383(5) 0.4079(5) 0.6896(5) 0.042(3) Uiso 0.24 1 d PG . 1
N2S N 0.5000 0.3932(8) 0.7500 0.042(3) Uiso 0.28 2 d SP . 2
C7S C 0.4553(7) 0.4353(7) 0.7033(7) 0.043(3) Uiso 0.28 1 d P E 2
C8S C 0.5000 0.3179(12) 0.7500 0.066(4) Uiso 0.28 2 d SPU F 2
N1S N 0.4821(5) 0.5043(5) 0.7191(6) 0.040(2) Uiso 0.28 1 d P . 2

loop_
_atom_site_aniso_label
_atom_site_aniso_U_11
_atom_site_aniso_U_22
_atom_site_aniso_U_33
_atom_site_aniso_U_23
_atom_site_aniso_U_13
_atom_site_aniso_U_12
Fe1 0.0432(4) 0.0348(4) 0.0300(3) 0.000 -0.0024(3) 0.000
O1 0.051(2) 0.061(2) 0.042(2) 0.000 -0.0028(16) 0.000
O2A 0.097(6) 0.064(5) 0.081(6) 0.014(5) 0.010(5) 0.021(5)
O2B 0.075(9) 0.076(9) 0.091(9) -0.044(8) -0.010(8) 0.006(7)
O4A 0.050(5) 0.078(6) 0.079(8) -0.021(6) 0.009(4) 0.019(4)
O4B 0.041(5) 0.051(4) 0.058(6) 0.003(4) -0.010(4) 0.011(4)
N1 0.0466(16) 0.0414(15) 0.0303(13) 0.0010(11) -0.0033(11) -0.0050(12)
N2 0.0457(15) 0.0339(14) 0.0329(14) -0.0009(10) -0.0012(11) 0.0039(11)
N5 0.102(3) 0.061(2) 0.0313(16) -0.0032(15) 0.0038(17) -0.015(2)
N6 0.0409(16) 0.0397(16) 0.074(2) 0.0053(15) 0.0033(14) -0.0018(13)
C(A1 0.0479(19) 0.053(2) 0.0330(17) 0.0016(15) -0.0007(14) -0.0119(16)
C(A2 0.0446(18) 0.0403(18) 0.0357(17) -0.0011(13) -0.0016(13) -0.0056(14)
C(A3 0.0455(18) 0.0331(16) 0.0370(17) -0.0010(13) -0.0041(13) 0.0026(13)
C(A4 0.0503(19) 0.0426(18) 0.0332(16) -0.0004(14) -0.0034(14) 0.0082(15)
C(B1 0.047(2) 0.073(3) 0.0349(18) 0.0011(17) 0.0017(15) -0.0099(18)
C(B2 0.0417(19) 0.066(2) 0.0413(19) -0.0037(17) -0.0005(15) -0.0100(17)
C(B3 0.0490(19) 0.0422(18) 0.0352(17) -0.0002(14) -0.0065(14) 0.0074(15)
C(B4 0.052(2) 0.049(2) 0.0328(17) -0.0007(14) -0.0044(14) 0.0108(16)
C(M1 0.0495(19) 0.050(2) 0.0328(17) 0.0020(14) -0.0008(14) -0.0118(15)
C(M2 0.0436(17) 0.0316(16) 0.0369(16) -0.0007(12) -0.0019(13) -0.0025(13)
C5 0.0446(19) 0.065(2) 0.0326(17) 0.0067(16) -0.0018(14) -0.0153(17)
C6 0.052(2) 0.064(2) 0.0299(16) 0.0043(16) -0.0029(14) -0.0108(17)
C7 0.051(2) 0.082(3) 0.0367(19) 0.0070(19) 0.0014(16) -0.0050(19)
C8 0.044(2) 0.099(3) 0.0349(19) 0.018(2) 0.0019(15) -0.010(2)
C9 0.057(2) 0.072(3) 0.047(2) 0.023(2) -0.0110(17) -0.017(2)
C10 0.057(2) 0.060(2) 0.045(2) 0.0066(17) -0.0059(17) -0.0116(18)
O3A 0.089(3) 0.048(2) 0.054(3) -0.0041(19) 0.015(2) 0.000(2)
C11A 0.045(3) 0.048(3) 0.039(3) 0.001(2) -0.003(3) -0.003(3)
O3B 0.058(10) 0.079(12) 0.110(14) 0.048(10) 0.011(9) 0.017(8)
C11B 0.031(10) 0.053(13) 0.027(10) 0.003(9) 0.006(8) 0.014(10)
O3C 0.040(11) 0.057(13) 0.073(14) 0.007(10) 0.000(9) 0.010(9)
C11C 0.07(2) 0.05(2) 0.07(2) -0.003(16) -0.015(17) 0.012(17)
C12A 0.036(4) 0.069(4) 0.077(4) 0.030(3) -0.010(3) -0.010(3)
C13A 0.040(4) 0.106(7) 0.147(9) 0.030(7) -0.020(4) -0.008(4)
C14A 0.054(3) 0.074(5) 0.107(5) 0.045(4) -0.028(3) -0.022(3)
C15A 0.156(10) 0.087(5) 0.078(5) 0.041(4) 0.028(6) -0.006(5)
C12B 0.034(12) 0.14(3) 0.085(17) 0.077(18) -0.008(11) -0.014(13)
C13B 0.13(2) 0.13(2) 0.098(16) 0.085(15) 0.007(14) -0.032(16)
C14B 0.090(19) 0.068(18) 0.13(3) 0.055(18) -0.040(17) -0.025(14)
C15B 0.075(13) 0.120(15) 0.064(11) 0.052(11) 0.005(10) 0.018(11)
C16 0.0432(17) 0.0419(18) 0.0330(16) -0.0027(13) -0.0009(13) -0.0040(14)
C17 0.0427(18) 0.0448(19) 0.0467(19) 0.0029(15) 0.0002(15) -0.0037(15)
C18 0.046(2) 0.060(2) 0.061(2) 0.0087(19) -0.0018(18) -0.0017(18)
C19 0.044(2) 0.079(3) 0.060(2) -0.003(2) -0.0066(18) -0.012(2)
C20 0.054(2) 0.056(2) 0.055(2) -0.0102(18) 0.0021(17) -0.0178(18)
C21 0.057(2) 0.0417(19) 0.0434(19) -0.0032(15) -0.0002(16) -0.0073(16)
C22 0.063(3) 0.045(2) 0.049(2) 0.0029(16) -0.0073(18) 0.0036(18)
N3 0.045(3) 0.042(2) 0.019(4) -0.008(3) -0.005(3) -0.001(3)
C1 0.052(6) 0.047(5) 0.028(5) 0.004(3) -0.004(4) 0.006(4)
N4 0.043(6) 0.031(3) 0.055(5) -0.009(2) -0.024(5) 0.003(3)
C2 0.036(5) 0.040(4) 0.049(5) -0.001(3) -0.024(4) -0.002(3)
C3 0.053(5) 0.035(4) 0.034(5) 0.002(3) -0.005(4) 0.004(3)
C4 0.051(4) 0.044(4) 0.046(4) -0.010(3) -0.002(3) 0.011(3)
C23A 0.079(5) 0.042(4) 0.046(3) -0.004(3) 0.019(3) -0.013(3)
C24A 0.069(4) 0.075(5) 0.064(4) -0.021(3) 0.011(3) -0.011(3)
C25A 0.067(5) 0.074(6) 0.193(11) -0.067(6) 0.060(6) -0.036(4)
C26A 0.243(12) 0.097(6) 0.069(5) 0.033(4) 0.003(6) -0.072(7)
C23B 0.067(11) 0.050(11) 0.045(10) 0.014(8) 0.012(8) 0.013(9)
C24B 0.066(11) 0.075(12) 0.055(10) 0.008(8) -0.011(8) -0.014(9)
C25B 0.113(19) 0.052(11) 0.081(14) 0.016(9) 0.044(13) 0.019(11)
C26B 0.117(17) 0.055(11) 0.104(17) 0.009(10) 0.007(13) 0.017(11)

loop_
_atom_type_symbol
_atom_type_description
_atom_type_scat_dispersion_real
_atom_type_scat_dispersion_imag
_atom_type_scat_source
C C 0.0033 0.0016 'International Tables Vol C Tables 4.2.6.8 and 6.1.1.4'
H H 0.0000 0.0000 'International Tables Vol C Tables 4.2.6.8 and 6.1.1.4'
N N 0.0061 0.0033 'International Tables Vol C Tables 4.2.6.8 and 6.1.1.4'
O O 0.0106 0.0060 'International Tables Vol C Tables 4.2.6.8 and 6.1.1.4'
Cl Cl 0.1484 0.1585 'International Tables Vol C Tables 4.2.6.8 and 6.1.1.4'
Fe Fe 0.3463 0.8444 'International Tables Vol C Tables 4.2.6.8 and 6.1.1.4'

loop_
_geom_angle_atom_site_label_1
_geom_angle_atom_site_label_2
_geom_angle_atom_site_label_3
_geom_angle
_geom_angle_site_symmetry_1
_geom_angle_site_symmetry_3
O1 Fe1 N1 90.17(8) . 2_656
O1 Fe1 N1 90.17(8) . .
N1 Fe1 N1 179.66(16) 2_656 .
O1 Fe1 N2 90.43(8) . 2_656
N1 Fe1 N2 89.94(11) 2_656 2_656
N1 Fe1 N2 90.05(11) . 2_656
O1 Fe1 N2 90.43(8) . .
N1 Fe1 N2 90.05(11) 2_656 .
N1 Fe1 N2 89.94(11) . .
N2 Fe1 N2 179.15(15) 2_656 .
O1 Fe1 N3 175.2(2) . 2_656
N1 Fe1 N3 85.9(3) 2_656 2_656
N1 Fe1 N3 93.8(3) . 2_656
N2 Fe1 N3 92.4(4) 2_656 2_656
N2 Fe1 N3 86.7(4) . 2_656
O1 Fe1 N3 175.2(2) . .
N1 Fe1 N3 93.8(3) 2_656 .
N1 Fe1 N3 85.9(3) . .
N2 Fe1 N3 86.7(4) 2_656 .
N2 Fe1 N3 92.4(4) . .
N3 Fe1 N3 9.7(5) 2_656 .
O2B O1 O2B 105(3) . 2_656
O2B O1 O2A 65.3(11) . 2_656
O2B O1 O2A 72.9(12) 2_656 2_656
O2B O1 O2A 72.9(12) . .
O2B O1 O2A 65.3(11) 2_656 .
O2A O1 O2A 108.2(12) 2_656 .
O2B O1 Fe1 127.4(13) . .
O2B O1 Fe1 127.4(13) 2_656 .
O2A O1 Fe1 125.9(6) 2_656 .
O2A O1 Fe1 125.9(6) . .
O1 O2A O2B 55.5(10) . 2_656
O1 O2B O2A 59.2(11) . 2_656
O2A O2B O2B 49.7(12) 2_656 2_656
C(A2 N1 C(A1 105.1(3) . .
C(A2 N1 Fe1 127.6(2) . .
C(A1 N1 Fe1 127.3(2) . .
C(A3 N2 C(A4 105.7(3) . .
C(A3 N2 Fe1 127.0(2) . .
C(A4 N2 Fe1 127.2(2) . .
C11B N5 C11C 80(2) . .
C11B N5 C11A 45.2(13) . .
C11C N5 C11A 49.3(19) . .
C11B N5 C6 127.1(12) . .
C11C N5 C6 145.6(17) . .
C11A N5 C6 132.7(4) . .
C11B N5 H5 97.3 . .
C11C N5 H5 77.6 . .
C11A N5 H5 113.6 . .
C6 N5 H5 113.6 . .
C22 N6 C17 128.2(3) . .
C22 N6 H6A 115.9 . .
C17 N6 H6A 115.9 . .
N1 C(A1 C(M1 125.7(3) . .
N1 C(A1 C(B1 110.2(3) . .
C(M1 C(A1 C(B1 124.1(3) . .
N1 C(A2 C(M2 125.4(3) . .
N1 C(A2 C(B2 110.7(3) . .
C(M2 C(A2 C(B2 123.9(3) . .
N2 C(A3 C(M2 125.8(3) . .
N2 C(A3 C(B3 110.0(3) . .
C(M2 C(A3 C(B3 124.2(3) . .
N2 C(A4 C(M1 126.0(3) . 2_656
N2 C(A4 C(B4 109.9(3) . .
C(M1 C(A4 C(B4 124.1(3) 2_656 .
C(B2 C(B1 C(A1 107.5(3) . .
C(B2 C(B1 H(B1 126.2 . .
C(A1 C(B1 H(B1 126.2 . .
C(B1 C(B2 C(A2 106.5(3) . .
C(B1 C(B2 H(B2 126.8 . .
C(A2 C(B2 H(B2 126.8 . .
C(B4 C(B3 C(A3 107.1(3) . .
C(B4 C(B3 H(B3 126.4 . .
C(A3 C(B3 H(B3 126.4 . .
C(B3 C(B4 C(A4 107.3(3) . .
C(B3 C(B4 H(B4 126.4 . .
C(A4 C(B4 H(B4 126.4 . .
C(A4 C(M1 C(A1 123.5(3) 2_656 .
C(A4 C(M1 C5 118.4(3) 2_656 .
C(A1 C(M1 C5 117.9(3) . .
C(A2 C(M2 C(A3 123.9(3) . .
C(A2 C(M2 C16 117.9(3) . .
C(A3 C(M2 C16 118.1(3) . .
C6 C5 C10 119.1(3) . .
C6 C5 C(M1 121.1(3) . .
C10 C5 C(M1 119.9(4) . .
C5 C6 C7 120.2(4) . .
C5 C6 N5 116.8(3) . .
C7 C6 N5 123.0(4) . .
C8 C7 C6 120.1(4) . .
C8 C7 H7 120.0 . .
C6 C7 H7 120.0 . .
C9 C8 C7 120.0(4) . .
C9 C8 H8 120.0 . .
C7 C8 H8 120.0 . .
C8 C9 C10 120.0(4) . .
C8 C9 H9 120.0 . .
C10 C9 H9 120.0 . .
C9 C10 C5 120.6(4) . .
C9 C10 H10 119.7 . .
C5 C10 H10 119.7 . .
O3A C11A N5 121.4(5) . .
O3A C11A C12A 125.2(5) . .
N5 C11A C12A 113.3(4) . .
N5 C11B O3B 120(2) . .
N5 C11B C12B 116.0(17) . .
O3B C11B C12B 123.8(19) . .
N5 C11C O3C 102(3) . .
N5 C11C C12B 103(2) . .
O3C C11C C12B 152(3) . .
C14A C12A C15A 109.5 . .
C14A C12A C13A 109.5 . .
C15A C12A C13A 109.5 . .
C14A C12A C11A 107.0(4) . .
C15A C12A C11A 118.0(4) . .
C13A C12A C11A 103.1(5) . .
C12A C13A H13A 109.5 . .
C12A C13A H13B 109.5 . .
H13A C13A H13B 109.5 . .
C12A C13A H13C 109.5 . .
H13A C13A H13C 109.5 . .
H13B C13A H13C 109.5 . .
C12A C14A H14A 109.5 . .
C12A C14A H14B 109.5 . .
H14A C14A H14B 109.5 . .
C12A C14A H14C 109.5 . .
H14A C14A H14C 109.5 . .
H14B C14A H14C 109.5 . .
C12A C15A H15A 109.5 . .
C12A C15A H15B 109.5 . .
H15A C15A H15B 109.5 . .
C12A C15A H15C 109.5 . .
H15A C15A H15C 109.5 . .
H15B C15A H15C 109.5 . .
C11B C12B C13B 106.6(19) . .
C11B C12B C14B 114.3(15) . .
C13B C12B C14B 109.5 . .
C11B C12B C15B 107.5(14) . .
C13B C12B C15B 109.5 . .
C14B C12B C15B 109.5 . .
C11B C12B C11C 51.9(15) . .
C13B C12B C11C 134.7(18) . .
C14B C12B C11C 63.6(15) . .
C15B C12B C11C 115.0(18) . .
C12B C13B H13D 109.5 . .
C12B C13B H13E 109.5 . .
H13D C13B H13E 109.5 . .
C12B C13B H13F 109.5 . .
H13D C13B H13F 109.5 . .
H13E C13B H13F 109.5 . .
C12B C14B H14D 109.5 . .
C12B C14B H14E 109.5 . .
H14D C14B H14E 109.5 . .
C12B C14B H14F 109.5 . .
H14D C14B H14F 109.5 . .
H14E C14B H14F 109.5 . .
C12B C15B H15D 109.5 . .
C12B C15B H15E 109.5 . .
H15D C15B H15E 109.5 . .
C12B C15B H15F 109.5 . .
H15D C15B H15F 109.5 . .
H15E C15B H15F 109.5 . .
C21 C16 C17 118.5(3) . .
C21 C16 C(M2 119.7(3) . .
C17 C16 C(M2 121.8(3) . .
C18 C17 C16 120.2(3) . .
C18 C17 N6 122.1(3) . .
C16 C17 N6 117.7(3) . .
C17 C18 C19 119.3(4) . .
C17 C18 H18 120.3 . .
C19 C18 H18 120.3 . .
C20 C19 C18 121.2(4) . .
C20 C19 H19 119.4 . .
C18 C19 H19 119.4 . .
C19 C20 C21 119.3(4) . .
C19 C20 H20 120.3 . .
C21 C20 H20 120.3 . .
C20 C21 C16 121.4(4) . .
C20 C21 H21 119.3 . .
C16 C21 H21 119.3 . .
O4B C22 N6 124.7(7) . .
N6 C22 O4A 117.7(7) . .
O4B C22 C23B 115.2(8) . .
N6 C22 C23B 120.1(5) . .
O4A C22 C23B 117.4(9) . .
O4B C22 C23A 117.3(7) . .
N6 C22 C23A 115.8(4) . .
O4A C22 C23A 125.8(7) . .
C1 N3 C3 105.8 . .
C1 N3 Fe1 124.9(4) . .
C3 N3 Fe1 128.8(4) . .
N3 C1 N4 111.5 . .
N3 C1 H1A 124.2 . .
N4 C1 H1A 124.2 . .
C1 N4 C2 107.2 . .
C1 N4 C4 126.0 . .
C2 N4 C4 126.7 . .
N4 C2 C3 106.6 . .
N4 C2 H2A 126.7 . .
C3 C2 H2A 126.7 . .
C2 C3 N3 108.9 . .
C2 C3 H3A 125.5 . .
N3 C3 H3A 125.5 . .
N4 C4 H4A 109.5 . .
N4 C4 H4B 109.5 . .
H4A C4 H4B 109.5 . .
N4 C4 H4C 109.5 . .
H4A C4 H4C 109.5 . .
H4B C4 H4C 109.5 . .
C25A C23A C26A 109.5 . .
C25A C23A C24A 109.5 . .
C26A C23A C24A 109.5 . .
C25A C23A C22 115.1(4) . .
C26A C23A C22 108.1(4) . .
C24A C23A C22 105.1(4) . .
C23A C24A H24A 109.5 . .
C23A C24A H24B 109.5 . .
H24A C24A H24B 109.5 . .
C23A C24A H24C 109.5 . .
H24A C24A H24C 109.5 . .
H24B C24A H24C 109.5 . .
C23A C25A H25A 109.5 . .
C23A C25A H25B 109.5 . .
H25A C25A H25B 109.5 . .
C23A C25A H25C 109.5 . .
H25A C25A H25C 109.5 . .
H25B C25A H25C 109.5 . .
C23A C26A H26A 109.5 . .
C23A C26A H26B 109.5 . .
H26A C26A H26B 109.5 . .
C23A C26A H26C 109.5 . .
H26A C26A H26C 109.5 . .
H26B C26A H26C 109.5 . .
C22 C23B C25B 104.2(12) . .
C22 C23B C26B 111.3(10) . .
C25B C23B C26B 109.5 . .
C22 C23B C24B 112.7(9) . .
C25B C23B C24B 109.5 . .
C26B C23B C24B 109.5 . .
C23B C24B H24D 109.5 . .
C23B C24B H24E 109.5 . .
H24D C24B H24E 109.5 . .
C23B C24B H24F 109.5 . .
H24D C24B H24F 109.5 . .
H24E C24B H24F 109.5 . .
C23B C25B H25D 109.5 . .
C23B C25B H25E 109.5 . .
H25D C25B H25E 109.5 . .
C23B C25B H25F 109.5 . .
H25D C25B H25F 109.5 . .
H25E C25B H25F 109.5 . .
C23B C26B H26D 109.5 . .
C23B C26B H26E 109.5 . .
H26D C26B H26E 109.5 . .
C23B C26B H26F 109.5 . .
H26D C26B H26F 109.5 . .
H26E C26B H26F 109.5 . .
C1S C1S C2S 120.5(8) 2_656 2_656
C2S C1S C2S 80.3(6) 2_656 .
C1S C1S C6S 160.4(9) 2_656 .
C2S C1S C6S 120.0 . .
C1S C1S Cl1 81.3(3) 2_656 .
C2S C1S Cl1 157.7(10) 2_656 .
C2S C1S Cl1 121.8(6) . .
C6S C1S Cl1 117.4(6) . .
C2S C1S C6S 106.5(5) 2_656 2_656
C6S C1S C6S 147.66(11) . 2_656
Cl1 C1S C6S 94.9(7) . 2_656
C6S C2S C1S 89.0(5) 2_656 2_656
C6S C2S C1S 107.3(6) 2_656 .
C6S C2S C3S 132.3(5) 2_656 .
C1S C2S C3S 138.6(8) 2_656 .
C1S C2S C3S 120.0 . .
C6S C2S C5S 68.5(8) 2_656 2_656
C1S C2S C5S 151.4(16) 2_656 2_656
C1S C2S C5S 159.0(13) . 2_656
C3S C2S C5S 65.0(4) . 2_656
C6S C2S C2S 144.0(12) 2_656 2_656
C1S C2S C2S 59.1(8) 2_656 2_656
C3S C2S C2S 80.31(10) . 2_656
C5S C2S C2S 133.4(8) 2_656 2_656
C6S C2S C4S 115.0(10) 2_656 2_656
C1S C2S C4S 143.0(13) 2_656 2_656
C1S C2S C4S 126.9(8) . 2_656
C5S C2S C4S 47.7(4) 2_656 2_656
C2S C2S C4S 87.8(7) 2_656 2_656
C6S C2S C3S 151.3(16) 2_656 2_656
C1S C2S C3S 103.5(9) 2_656 2_656
C1S C2S C3S 85.5(4) . 2_656
C5S C2S C3S 90.2(4) 2_656 2_656
C2S C2S C3S 45.2(4) 2_656 2_656
C4S C3S C3S 80.4(17) 2_656 2_656
C4S C3S C4S 99.9(14) 2_656 .
C4S C3S C2S 107.9(8) 2_656 .
C3S C3S C2S 94.9(2) 2_656 .
C4S C3S C2S 120.0 . .
C4S C3S C5S 64.7(12) 2_656 2_656
C3S C3S C5S 122.4(15) 2_656 2_656
C4S C3S C5S 160.2(12) . 2_656
C2S C3S C5S 58.76(17) . 2_656
C4S C3S C2S 111.8(16) 2_656 2_656
C3S C3S C2S 45.8(3) 2_656 2_656
C4S C3S C2S 66.0(3) . 2_656
C2S C3S C2S 54.5(3) . 2_656
C5S C3S C2S 106.9(5) 2_656 2_656
C3S C4S C3S 60.6(12) 2_656 .
C3S C4S C5S 80.1(10) 2_656 .
C3S C4S C5S 120.0 . .
C3S C4S C4S 50.6(9) 2_656 2_656
C5S C4S C4S 129.2(5) . 2_656
C3S C4S C2S 45.1(6) 2_656 2_656
C3S C4S C2S 71.1(4) . 2_656
C5S C4S C2S 49.5(4) . 2_656
C4S C4S C2S 82.8(4) 2_656 2_656
C6S C5S C4S 120.0 . .
C4S C5S C2S 82.9(4) . 2_656
C6S C5S C3S 94.0(2) . 2_656
C2S C5S C3S 56.2(5) 2_656 2_656
C2S C6S C5S 73.1(4) 2_656 .
C2S C6S C1S 49.3(4) 2_656 .
C5S C6S C1S 120.0 . .
C5S C6S C1S 114.8(2) . 2_656
C7S N2S C7S 111.1(16) 2_656 .
C7S N2S C8S 124.4(8) 2_656 .
C7S N2S C8S 124.4(8) . .
N2S C7S N1S 101.8(11) . .
N1S N1S C7S 110.1(7) 2_656 .

loop_
_geom_bond_atom_site_label_1
_geom_bond_atom_site_label_2
_geom_bond_distance
_geom_bond_site_symmetry_2
Fe1 O1 1.864(4) .
Fe1 N1 1.988(3) 2_656
Fe1 N1 1.988(3) .
Fe1 N2 1.994(3) 2_656
Fe1 N2 1.994(3) .
Fe1 N3 2.057(3) 2_656
Fe1 N3 2.057(3) .
O1 O2B 1.143(19) .
O1 O2B 1.143(19) 2_656
O1 O2A 1.192(10) 2_656
O1 O2A 1.192(10) .
O2A O2B 1.26(2) 2_656
O2B O2A 1.26(2) 2_656
O2B O2B 1.82(5) 2_656
O4A C22 1.360(12) .
O4B C22 1.113(11) .
N1 C(A2 1.380(4) .
N1 C(A1 1.382(4) .
N2 C(A3 1.379(4) .
N2 C(A4 1.379(4) .
N5 C11B 1.073(18) .
N5 C11C 1.09(3) .
N5 C11A 1.410(7) .
N5 C6 1.425(5) .
N5 H5 0.8800 .
N6 C22 1.356(5) .
N6 C17 1.410(4) .
N6 H6A 0.8800 .
C(A1 C(M1 1.396(5) .
C(A1 C(B1 1.440(5) .
C(A2 C(M2 1.385(5) .
C(A2 C(B2 1.444(5) .
C(A3 C(M2 1.392(5) .
C(A3 C(B3 1.443(4) .
C(A4 C(M1 1.384(5) 2_656
C(A4 C(B4 1.443(5) .
C(B1 C(B2 1.348(5) .
C(B1 H(B1 0.9500 .
C(B2 H(B2 0.9500 .
C(B3 C(B4 1.345(5) .
C(B3 H(B3 0.9500 .
C(B4 H(B4 0.9500 .
C(M1 C(A4 1.384(5) 2_656
C(M1 C5 1.504(5) .
C(M2 C16 1.501(5) .
C5 C6 1.385(6) .
C5 C10 1.394(5) .
C6 C7 1.391(5) .
C7 C8 1.386(6) .
C7 H7 0.9500 .
C8 C9 1.376(6) .
C8 H8 0.9500 .
C9 C10 1.383(5) .
C9 H9 0.9500 .
C10 H10 0.9500 .
O3A C11A 1.217(7) .
C11A C12A 1.543(7) .
O3B C11B 1.15(2) .
C11B C12B 1.50(3) .
O3C C11C 1.13(4) .
C11C C12B 1.67(4) .
C12A C14A 1.5069 .
C12A C15A 1.5070 .
C12A C13A 1.5071 .
C13A H13A 0.9800 .
C13A H13B 0.9800 .
C13A H13C 0.9800 .
C14A H14A 0.9800 .
C14A H14B 0.9800 .
C14A H14C 0.9800 .
C15A H15A 0.9800 .
C15A H15B 0.9800 .
C15A H15C 0.9800 .
C12B C13B 1.5069 .
C12B C14B 1.5069 .
C12B C15B 1.5070 .
C13B H13D 0.9800 .
C13B H13E 0.9800 .
C13B H13F 0.9800 .
C14B H14D 0.9800 .
C14B H14E 0.9800 .
C14B H14F 0.9800 .
C15B H15D 0.9800 .
C15B H15E 0.9800 .
C15B H15F 0.9800 .
C16 C21 1.390(5) .
C16 C17 1.403(5) .
C17 C18 1.384(5) .
C18 C19 1.392(6) .
C18 H18 0.9500 .
C19 C20 1.366(6) .
C19 H19 0.9500 .
C20 C21 1.377(5) .
C20 H20 0.9500 .
C21 H21 0.9500 .
C22 C23B 1.484(13) .
C22 C23A 1.542(6) .
N3 C1 1.3226 .
N3 C3 1.3730 .
C1 N4 1.3427 .
C1 H1A 0.9500 .
N4 C2 1.3629 .
N4 C4 1.4509 .
C2 C3 1.3692 .
C2 H2A 0.9500 .
C3 H3A 0.9500 .
C4 H4A 0.9800 .
C4 H4B 0.9800 .
C4 H4C 0.9800 .
C23A C25A 1.5069 .
C23A C26A 1.5070 .
C23A C24A 1.5070 .
C24A H24A 0.9800 .
C24A H24B 0.9800 .
C24A H24C 0.9800 .
C25A H25A 0.9800 .
C25A H25B 0.9800 .
C25A H25C 0.9800 .
C26A H26A 0.9800 .
C26A H26B 0.9800 .
C26A H26C 0.9800 .
C23B C25B 1.5069 .
C23B C26B 1.5070 .
C23B C24B 1.5070 .
C24B H24D 0.9800 .
C24B H24E 0.9800 .
C24B H24F 0.9800 .
C25B H25D 0.9800 .
C25B H25E 0.9800 .
C25B H25F 0.9800 .
C26B H26D 0.9800 .
C26B H26E 0.9800 .
C26B H26F 0.9800 .
Cl1 C1S 1.702(8) .
Cl1 C1S 1.702(8) 2_656
C1S C1S 0.518(18) 2_656
C1S C2S 1.054(7) 2_656
C1S C2S 1.3900 .
C1S C6S 1.3900 .
C2S C6S 0.926(13) 2_656
C2S C1S 1.054(11) 2_656
C2S C3S 1.3900 .
C2S C5S 1.429(12) 2_656
C2S C2S 1.596(13) 2_656
C3S C4S 0.89(2) 2_656
C3S C3S 1.228(19) 2_656
C3S C4S 1.3900 .
C3S C5S 1.515(15) 2_656
C4S C3S 0.888(17) 2_656
C4S C5S 1.3900 .
C5S C6S 1.3900 .
C5S C2S 1.429(11) 2_656
C5S C3S 1.515(18) 2_656
C6S C2S 0.926(12) 2_656
N2S C7S 1.430(15) 2_656
N2S C7S 1.430(15) .
N2S C8S 1.44(3) .
C7S N1S 1.439(17) .
N1S N1S 1.30(2) 2_656
